data_7122127
loop_
_publ_author_name
'Shinde, Sopan Valiba'
'Talukdar, Pinaki'

_publ_section_title
;
 An anion receptor that facilitates transmembrane proton-anion symport by
 deprotonating its sulfonamide N-H proton.
;
_journal_issue 73
_journal_name_full 'Chemical communications (Cambridge, England)'
_journal_page_first 10351
_journal_page_last 10354
_journal_paper_doi 10.1039/c8cc04044c
_journal_volume 54
_journal_year 2018
_chemical_formula_sum 'C38 H52 Cl F3 N4 O4.5 S'
_chemical_formula_weight 761.34
_space_group_crystal_system monoclinic
_space_group_IT_number 15
_space_group_name_Hall '-C 2yc'
_space_group_name_H-M_alt 'C 1 2/c 1'
_symmetry_space_group_name_Hall '-C 2yc'
_symmetry_space_group_name_H-M 'C 1 2/c 1'
_atom_sites_solution_hydrogens geom
_audit_block_doi 10.5517/ccdc.csd.cc1zls4h
_audit_creation_method SHELXL-2016/6
_audit_update_record
;
2018-04-06 deposited with the CCDC.
2018-08-09 downloaded from the CCDC.
;
_cell_angle_alpha 90
_cell_angle_beta 101.943(5)
_cell_angle_gamma 90
_cell_formula_units_Z 8
_cell_length_a 20.234(4)
_cell_length_b 13.246(2)
_cell_length_c 30.365(6)
_cell_measurement_reflns_used 5020
_cell_measurement_temperature 296(2)
_cell_measurement_theta_max 23.94
_cell_measurement_theta_min 2.71
_cell_volume 7962(3)
_computing_structure_refinement 'SHELXL-2016/6 (Sheldrick, 2016)'
_computing_structure_solution 'SHELXT 2014/5 (Sheldrick, 2014)'
_diffrn_ambient_temperature 296(2)
_diffrn_measured_fraction_theta_full 0.996
_diffrn_measured_fraction_theta_max 0.996
_diffrn_measurement_device_type 'Bruker APEX-II CCD'
_diffrn_radiation_type MoK\a
_diffrn_radiation_wavelength 0.71073
_diffrn_reflns_av_R_equivalents 0.0625
_diffrn_reflns_av_unetI/netI 0.0480
_diffrn_reflns_Laue_measured_fraction_full 0.996
_diffrn_reflns_Laue_measured_fraction_max 0.996
_diffrn_reflns_limit_h_max 24
_diffrn_reflns_limit_h_min -24
_diffrn_reflns_limit_k_max 14
_diffrn_reflns_limit_k_min -15
_diffrn_reflns_limit_l_max 36
_diffrn_reflns_limit_l_min -30
_diffrn_reflns_number 38339
_diffrn_reflns_point_group_measured_fraction_full 0.996
_diffrn_reflns_point_group_measured_fraction_max 0.996
_diffrn_reflns_theta_full 25.086
_diffrn_reflns_theta_max 25.086
_diffrn_reflns_theta_min 1.371
_exptl_absorpt_coefficient_mu 0.207
_exptl_crystal_colour colorless
_exptl_crystal_density_diffrn 1.270
_exptl_crystal_description Block
_exptl_crystal_F_000 3232
_refine_diff_density_max 0.947
_refine_diff_density_min -0.640
_refine_diff_density_rms 0.078
_refine_ls_extinction_method none
_refine_ls_goodness_of_fit_ref 1.031
_refine_ls_hydrogen_treatment constr
_refine_ls_matrix_type full
_refine_ls_number_parameters 469
_refine_ls_number_reflns 7067
_refine_ls_number_restraints 36
_refine_ls_restrained_S_all 1.053
_refine_ls_R_factor_all 0.1260
_refine_ls_R_factor_gt 0.0888
_refine_ls_shift/su_max 0.000
_refine_ls_shift/su_mean 0.000
_refine_ls_structure_factor_coef Fsqd
_refine_ls_weighting_details 'w=1/[\s^2^(Fo^2^)+(0.1503P)^2^+28.5096P] where P=(Fo^2^+2Fc^2^)/3'
_refine_ls_weighting_scheme calc
_refine_ls_wR_factor_gt 0.2478
_refine_ls_wR_factor_ref 0.2830
_reflns_Friedel_coverage 0.000
_reflns_number_gt 4668
_reflns_number_total 7067
_reflns_threshold_expression 'I > 2\s(I)'
_cod_data_source_file c8cc04044c2.cif
_cod_data_source_block TRIAL1_a
_cod_depositor_comments 'Adding full bibliography for 7122125--7122127.cif.'
_cod_original_cell_volume 7963(2)
_cod_original_formula_sum 'C38 H52 Cl F3 N4 O4.50 S'
_cod_database_code 7122127
_shelx_shelxl_version_number 2016/6
_shelx_space_group_comment
;
The symmetry employed for this shelxl refinement is uniquely defined
by the following loop, which should always be used as a source of
symmetry information in preference to the above space-group names.
They are only intended as comments.
;

loop_
_space_group_symop_operation_xyz
'x, y, z'
'-x, y, -z+1/2'
'x+1/2, y+1/2, z'
'-x+1/2, y+1/2, -z+1/2'
'-x, -y, -z'
'x, -y, z-1/2'
'-x+1/2, -y+1/2, -z'
'x+1/2, -y+1/2, z-1/2'

loop_
_atom_site_label
_atom_site_type_symbol
_atom_site_fract_x
_atom_site_fract_y
_atom_site_fract_z
_atom_site_U_iso_or_equiv
_atom_site_adp_type
_atom_site_occupancy
_atom_site_site_symmetry_order
_atom_site_calc_flag
_atom_site_refinement_flags_posn
_atom_site_refinement_flags_adp
_atom_site_refinement_flags_occupancy
S1 S 0.55950(6) 0.11045(9) 0.37180(5) 0.0520(4) Uani 1 1 d . . .
Cl1 Cl 0.63108(6) 0.24482(10) 0.19124(5) 0.0593(4) Uani 1 1 d . . .
O1 O 0.47725(17) 0.3668(2) 0.48002(11) 0.0484(8) Uani 1 1 d . . .
N3 N 0.48736(17) 0.5460(2) 0.43338(12) 0.0374(8) Uani 1 1 d . . .
H16 H 0.492006 0.556528 0.461803 0.045 Uiso 1 1 calc R U .
O3 O 0.56640(18) 0.1265(3) 0.32630(14) 0.0683(11) Uani 1 1 d . . .
N2 N 0.43714(17) 0.2830(3) 0.41431(13) 0.0366(8) Uani 1 1 d . . .
H10 H 0.423869 0.290219 0.385692 0.044 Uiso 1 1 calc R U .
N1 N 0.47983(17) 0.1170(3) 0.37063(14) 0.0428(9) Uani 1 1 d . . .
H5 H 0.452518 0.129096 0.345487 0.051 Uiso 1 1 calc R U .
O2 O 0.58593(18) 0.0210(3) 0.39504(17) 0.0732(12) Uani 1 1 d . . .
N4 N 0.24228(18) 0.0350(3) 0.18793(15) 0.0488(10) Uani 1 1 d . . .
C17 C 0.4849(2) 0.5689(3) 0.35940(15) 0.0372(10) Uani 1 1 d . . .
C15 C 0.4683(2) 0.4560(3) 0.41172(15) 0.0363(10) Uani 1 1 d . . .
C16 C 0.4661(2) 0.4671(3) 0.36645(15) 0.0364(10) Uani 1 1 d . . .
H11 H 0.454572 0.417631 0.344479 0.044 Uiso 1 1 calc R U .
C14 C 0.4609(2) 0.3658(3) 0.43856(15) 0.0351(9) Uani 1 1 d . . .
C22 C 0.4977(2) 0.6156(3) 0.40246(15) 0.0370(10) Uani 1 1 d . . .
C9 C 0.4324(2) 0.1857(3) 0.43233(16) 0.0395(10) Uani 1 1 d . . .
C5 C 0.5987(2) 0.2127(3) 0.40432(18) 0.0441(11) Uani 1 1 d . . .
C18 C 0.4928(2) 0.6238(4) 0.32175(17) 0.0470(11) Uani 1 1 d . . .
H12 H 0.485158 0.594035 0.293412 0.056 Uiso 1 1 calc R U .
C10 C 0.4065(2) 0.1700(4) 0.47088(17) 0.0472(11) Uani 1 1 d . . .
H6 H 0.391701 0.224553 0.485583 0.057 Uiso 1 1 calc R U .
C21 C 0.5167(2) 0.7171(3) 0.40791(17) 0.0444(11) Uani 1 1 d . . .
H15 H 0.524207 0.748129 0.435984 0.053 Uiso 1 1 calc R U .
C20 C 0.5238(2) 0.7689(4) 0.37008(19) 0.0520(13) Uani 1 1 d . . .
H14 H 0.536868 0.836284 0.372754 0.062 Uiso 1 1 calc R U .
C8 C 0.4531(2) 0.1031(3) 0.41038(17) 0.0424(11) Uani 1 1 d . . .
C27 C 0.2192(2) -0.0479(4) 0.15344(19) 0.0536(13) Uani 1 1 d . . .
H26 H 0.211038 -0.108456 0.169499 0.064 Uiso 1 1 calc R U .
H27 H 0.176262 -0.027628 0.134868 0.064 Uiso 1 1 calc R U .
C19 C 0.5121(2) 0.7235(4) 0.32759(19) 0.0523(13) Uani 1 1 d . . .
H13 H 0.517462 0.761338 0.302773 0.063 Uiso 1 1 calc R U .
C35 C 0.1903(2) 0.0410(4) 0.21740(18) 0.0548(13) Uani 1 1 d . . .
H45 H 0.147230 0.059522 0.198567 0.066 Uiso 1 1 calc R U .
H44 H 0.185192 -0.025826 0.229335 0.066 Uiso 1 1 calc R U .
C31 C 0.2477(2) 0.1357(4) 0.1641(2) 0.0539(13) Uani 1 1 d . . .
H36 H 0.263542 0.186427 0.186911 0.065 Uiso 1 1 calc R U .
H35 H 0.281770 0.128779 0.146107 0.065 Uiso 1 1 calc R U .
C13 C 0.4475(3) 0.0063(4) 0.4263(2) 0.0599(14) Uani 1 1 d . . .
H9 H 0.460054 -0.049037 0.411047 0.072 Uiso 1 1 calc R U .
C4 C 0.5989(2) 0.3073(4) 0.3851(2) 0.0555(13) Uani 1 1 d . . .
H3 H 0.580035 0.317125 0.354748 0.067 Uiso 1 1 calc R U .
C28 C 0.2664(3) -0.0748(4) 0.1227(2) 0.0625(15) Uani 1 1 d . . .
H28 H 0.309563 -0.096590 0.140406 0.075 Uiso 1 1 calc R U .
H29 H 0.274059 -0.016078 0.105326 0.075 Uiso 1 1 calc R U .
C26 C 0.3120(2) 0.0128(4) 0.2161(2) 0.0605(15) Uani 1 1 d . . .
H24 H 0.344026 0.011008 0.196318 0.073 Uiso 1 1 calc R U .
H25 H 0.324982 0.067844 0.237146 0.073 Uiso 1 1 calc R U .
C11 C 0.4027(3) 0.0726(4) 0.4873(2) 0.0598(14) Uani 1 1 d . . .
H7 H 0.386418 0.062050 0.513369 0.072 Uiso 1 1 calc R U .
C32 C 0.1837(3) 0.1740(4) 0.1342(2) 0.0616(14) Uani 1 1 d . . .
H38 H 0.151285 0.191143 0.152463 0.074 Uiso 1 1 calc R U .
H37 H 0.164226 0.121084 0.113443 0.074 Uiso 1 1 calc R U .
C6 C 0.6273(3) 0.1977(4) 0.4489(2) 0.0642(15) Uani 1 1 d . . .
H2 H 0.627581 0.133617 0.461450 0.077 Uiso 1 1 calc R U .
F2 F 0.6678(4) 0.5447(4) 0.4705(3) 0.189(4) Uani 1 1 d . . .
C25 C 0.3171(3) -0.0851(5) 0.2421(2) 0.0667(15) Uani 1 1 d . U .
H22 H 0.291723 -0.078613 0.265765 0.080 Uiso 1 1 calc R U .
H23 H 0.296342 -0.138409 0.222014 0.080 Uiso 1 1 calc R U .
F1 F 0.7478(3) 0.4586(5) 0.4946(3) 0.211(4) Uani 1 1 d . . .
C12 C 0.4229(3) -0.0073(4) 0.4651(2) 0.0716(17) Uani 1 1 d . . .
H8 H 0.420056 -0.072180 0.476283 0.086 Uiso 1 1 calc R U .
C33 C 0.1971(3) 0.2668(4) 0.1075(2) 0.0713(17) Uani 1 1 d . . .
H39 H 0.232225 0.250523 0.091277 0.086 Uiso 1 1 calc R U .
H40 H 0.156389 0.282292 0.085401 0.086 Uiso 1 1 calc R U .
C29 C 0.2351(3) -0.1597(5) 0.0909(2) 0.0713(16) Uani 1 1 d . . .
H30 H 0.222251 -0.214468 0.108658 0.086 Uiso 1 1 calc R U .
H31 H 0.194277 -0.134670 0.071382 0.086 Uiso 1 1 calc R U .
C7 C 0.6555(3) 0.2775(5) 0.4750(2) 0.0745(18) Uani 1 1 d . . .
H1 H 0.675144 0.267174 0.505120 0.089 Uiso 1 1 calc R U .
F3 F 0.6665(5) 0.4620(6) 0.5231(3) 0.239(5) Uani 1 1 d . . .
C30 C 0.2810(3) -0.2002(6) 0.0625(3) 0.091(2) Uani 1 1 d . . .
H33 H 0.292846 -0.146984 0.044111 0.137 Uiso 1 1 calc R U .
H34 H 0.258585 -0.253232 0.043651 0.137 Uiso 1 1 calc R U .
H32 H 0.321256 -0.226279 0.081581 0.137 Uiso 1 1 calc R U .
C36 C 0.2054(3) 0.1127(8) 0.2556(3) 0.116(3) Uani 1 1 d . . .
H46 H 0.199149 0.181361 0.244362 0.139 Uiso 1 1 calc R U .
H47 H 0.252086 0.105095 0.271104 0.139 Uiso 1 1 calc R U .
C34 C 0.2172(4) 0.3559(5) 0.1346(3) 0.096(2) Uani 1 1 d . . .
H43 H 0.183876 0.370828 0.151992 0.144 Uiso 1 1 calc R U .
H42 H 0.221142 0.411985 0.115265 0.144 Uiso 1 1 calc R U .
H41 H 0.259992 0.343918 0.154418 0.144 Uiso 1 1 calc R U .
C24 C 0.3859(4) -0.1146(7) 0.2622(4) 0.119(3) Uani 1 1 d . U .
H21 H 0.384231 -0.170539 0.282515 0.142 Uiso 1 1 calc R U .
H20 H 0.407411 -0.138882 0.238455 0.142 Uiso 1 1 calc R U .
O4 O 0.6049(5) 0.3014(7) 0.2792(3) 0.188(3) Uani 1 1 d . U .
O5 O 0.500000 0.4269(13) 0.250000 0.232(6) Uani 1 2 d S TU P
C37 C 0.1584(4) 0.0930(10) 0.2887(3) 0.153(5) Uani 1 1 d . . .
H49 H 0.115171 0.124303 0.276577 0.183 Uiso 1 1 calc R U .
H48 H 0.150839 0.020764 0.289636 0.183 Uiso 1 1 calc R U .
C2 C 0.6550(3) 0.3725(4) 0.4568(2) 0.0595(14) Uani 1 1 d . . .
C3 C 0.6278(2) 0.3878(4) 0.4121(2) 0.0582(14) Uani 1 1 d . . .
H4 H 0.628636 0.451907 0.399651 0.070 Uiso 1 1 calc R U .
C1 C 0.6863(4) 0.4569(6) 0.4853(3) 0.086(2) Uani 1 1 d . . .
C23 C 0.4255(6) -0.0410(5) 0.2853(3) 0.158(5) Uani 1 1 d . U .
H18 H 0.417483 0.021437 0.268939 0.238 Uiso 1 1 calc R U .
H17 H 0.472127 -0.059487 0.288724 0.238 Uiso 1 1 calc R U .
H19 H 0.414682 -0.032866 0.314388 0.238 Uiso 1 1 calc R U .
C39 C 0.1800(5) 0.1261(9) 0.3317(3) 0.138(4) Uani 1 1 d . U .
H39A H 0.222382 0.094791 0.344634 0.208 Uiso 1 1 calc R U .
H39B H 0.147181 0.108835 0.349240 0.208 Uiso 1 1 calc R U .
H39C H 0.185642 0.198071 0.331712 0.208 Uiso 1 1 calc R U .

loop_
_atom_site_aniso_label
_atom_site_aniso_U_11
_atom_site_aniso_U_22
_atom_site_aniso_U_33
_atom_site_aniso_U_23
_atom_site_aniso_U_13
_atom_site_aniso_U_12
S1 0.0369(6) 0.0393(7) 0.0864(10) -0.0155(6) 0.0279(6) 0.0000(5)
Cl1 0.0519(7) 0.0506(8) 0.0718(9) 0.0219(6) 0.0044(6) -0.0071(6)
O1 0.069(2) 0.0341(17) 0.0417(19) -0.0027(14) 0.0112(16) -0.0022(15)
N3 0.044(2) 0.0273(18) 0.041(2) -0.0034(15) 0.0082(16) 0.0008(15)
O3 0.053(2) 0.076(3) 0.088(3) -0.033(2) 0.040(2) -0.0114(18)
N2 0.0385(19) 0.0285(18) 0.044(2) -0.0025(16) 0.0119(16) -0.0008(15)
N1 0.0327(19) 0.039(2) 0.060(2) -0.0094(18) 0.0171(17) -0.0016(16)
O2 0.0437(19) 0.0352(19) 0.145(4) -0.008(2) 0.029(2) 0.0082(16)
N4 0.0295(18) 0.041(2) 0.077(3) 0.008(2) 0.0138(18) -0.0055(16)
C17 0.028(2) 0.034(2) 0.049(3) 0.004(2) 0.0091(18) 0.0050(17)
C15 0.032(2) 0.029(2) 0.049(3) -0.0032(19) 0.0098(18) 0.0025(17)
C16 0.033(2) 0.033(2) 0.044(3) -0.0058(19) 0.0106(18) 0.0023(17)
C14 0.035(2) 0.025(2) 0.047(3) -0.0047(18) 0.0147(19) 0.0027(17)
C22 0.032(2) 0.029(2) 0.049(3) 0.0005(19) 0.0061(18) 0.0046(17)
C9 0.030(2) 0.029(2) 0.062(3) -0.001(2) 0.015(2) -0.0015(17)
C5 0.031(2) 0.038(3) 0.068(3) -0.002(2) 0.021(2) -0.0003(19)
C18 0.042(2) 0.044(3) 0.057(3) 0.006(2) 0.016(2) 0.003(2)
C10 0.046(3) 0.038(3) 0.062(3) -0.002(2) 0.021(2) -0.001(2)
C21 0.044(2) 0.029(2) 0.059(3) -0.001(2) 0.009(2) -0.0001(19)
C20 0.050(3) 0.030(2) 0.077(4) 0.006(2) 0.016(3) 0.000(2)
C8 0.038(2) 0.030(2) 0.063(3) -0.005(2) 0.020(2) -0.0029(18)
C27 0.038(2) 0.039(3) 0.087(4) 0.006(3) 0.020(2) -0.004(2)
C19 0.053(3) 0.042(3) 0.065(3) 0.014(2) 0.019(2) 0.006(2)
C35 0.034(2) 0.062(3) 0.069(3) 0.006(3) 0.013(2) -0.006(2)
C31 0.042(3) 0.038(3) 0.085(4) 0.008(3) 0.018(2) -0.008(2)
C13 0.061(3) 0.032(3) 0.093(4) 0.000(3) 0.031(3) 0.004(2)
C4 0.038(2) 0.049(3) 0.077(4) 0.006(3) 0.007(2) 0.003(2)
C28 0.039(3) 0.064(3) 0.088(4) 0.009(3) 0.020(3) 0.003(2)
C26 0.030(2) 0.067(4) 0.085(4) 0.026(3) 0.014(2) 0.002(2)
C11 0.068(3) 0.044(3) 0.077(4) 0.013(3) 0.036(3) 0.000(3)
C32 0.053(3) 0.051(3) 0.082(4) 0.011(3) 0.016(3) 0.003(2)
C6 0.074(4) 0.055(3) 0.064(4) 0.010(3) 0.017(3) -0.019(3)
F2 0.207(7) 0.071(3) 0.239(8) -0.050(4) -0.074(6) -0.017(4)
C25 0.057(3) 0.068(3) 0.078(3) 0.022(3) 0.019(3) 0.011(3)
F1 0.068(3) 0.162(5) 0.380(11) -0.167(7) -0.008(4) -0.026(3)
C12 0.086(4) 0.036(3) 0.104(5) 0.017(3) 0.045(4) 0.001(3)
C33 0.085(4) 0.050(3) 0.085(4) 0.012(3) 0.030(3) 0.010(3)
C29 0.060(3) 0.063(4) 0.092(4) -0.004(3) 0.019(3) 0.005(3)
C7 0.089(4) 0.078(4) 0.056(4) -0.001(3) 0.016(3) -0.027(4)
F3 0.369(13) 0.200(8) 0.179(6) -0.133(6) 0.132(8) -0.170(8)
C30 0.069(4) 0.089(5) 0.122(6) -0.011(5) 0.033(4) 0.004(4)
C36 0.054(4) 0.179(9) 0.121(6) -0.078(6) 0.034(4) -0.033(5)
C34 0.121(6) 0.068(5) 0.104(6) 0.012(4) 0.035(5) 0.006(4)
C24 0.088(4) 0.113(5) 0.146(6) 0.028(5) 0.004(4) 0.003(4)
O4 0.240(6) 0.178(5) 0.156(5) -0.016(4) 0.059(4) -0.020(5)
O5 0.255(8) 0.227(8) 0.221(8) 0.000 0.060(6) 0.000
C37 0.055(4) 0.286(14) 0.120(7) -0.114(8) 0.025(4) -0.015(6)
C2 0.042(3) 0.059(3) 0.080(4) -0.015(3) 0.017(3) -0.008(2)
C3 0.039(3) 0.033(3) 0.102(5) 0.003(3) 0.012(3) -0.002(2)
C1 0.080(5) 0.073(5) 0.107(6) -0.032(4) 0.028(4) -0.024(4)
C23 0.196(9) 0.049(4) 0.164(8) -0.012(5) -0.114(7) 0.028(5)
C39 0.126(5) 0.153(6) 0.132(5) 0.006(5) 0.017(4) -0.009(5)

loop_
_atom_type_symbol
_atom_type_description
_atom_type_scat_dispersion_real
_atom_type_scat_dispersion_imag
_atom_type_scat_source
C C 0.0033 0.0016 'International Tables Vol C Tables 4.2.6.8 and 6.1.1.4'
H H 0.0000 0.0000 'International Tables Vol C Tables 4.2.6.8 and 6.1.1.4'
Cl Cl 0.1484 0.1585 'International Tables Vol C Tables 4.2.6.8 and 6.1.1.4'
F F 0.0171 0.0103 'International Tables Vol C Tables 4.2.6.8 and 6.1.1.4'
N N 0.0061 0.0033 'International Tables Vol C Tables 4.2.6.8 and 6.1.1.4'
O O 0.0106 0.0060 'International Tables Vol C Tables 4.2.6.8 and 6.1.1.4'
S S 0.1246 0.1234 'International Tables Vol C Tables 4.2.6.8 and 6.1.1.4'

loop_
_geom_angle_atom_site_label_1
_geom_angle_atom_site_label_2
_geom_angle_atom_site_label_3
_geom_angle
O2 S1 O3 119.9(2)
O2 S1 N1 109.1(2)
O3 S1 N1 105.6(2)
O2 S1 C5 106.3(3)
O3 S1 C5 107.7(2)
N1 S1 C5 107.7(2)
C22 N3 C15 108.9(4)
C22 N3 H16 125.5
C15 N3 H16 125.5
C14 N2 C9 125.1(4)
C14 N2 H10 117.5
C9 N2 H10 117.5
C8 N1 S1 121.7(3)
C8 N1 H5 119.1
S1 N1 H5 119.1
C35 N4 C26 110.8(4)
C35 N4 C27 106.9(3)
C26 N4 C27 111.4(4)
C35 N4 C31 111.0(4)
C26 N4 C31 106.6(3)
C27 N4 C31 110.2(4)
C18 C17 C22 119.9(4)
C18 C17 C16 134.1(4)
C22 C17 C16 106.0(4)
C16 C15 N3 109.4(4)
C16 C15 C14 131.0(4)
N3 C15 C14 119.3(4)
C15 C16 C17 107.3(4)
C15 C16 H11 126.4
C17 C16 H11 126.4
O1 C14 N2 123.7(4)
O1 C14 C15 121.3(4)
N2 C14 C15 115.0(4)
N3 C22 C21 130.3(4)
N3 C22 C17 108.3(4)
C21 C22 C17 121.4(4)
C8 C9 C10 119.3(4)
C8 C9 N2 118.8(4)
C10 C9 N2 121.9(4)
C6 C5 C4 120.7(5)
C6 C5 S1 119.4(4)
C4 C5 S1 119.9(4)
C19 C18 C17 118.2(5)
C19 C18 H12 120.9
C17 C18 H12 120.9
C11 C10 C9 119.7(5)
C11 C10 H6 120.1
C9 C10 H6 120.1
C20 C21 C22 117.1(5)
C20 C21 H15 121.4
C22 C21 H15 121.4
C21 C20 C19 122.1(5)
C21 C20 H14 119.0
C19 C20 H14 119.0
C13 C8 C9 120.5(4)
C13 C8 N1 119.1(4)
C9 C8 N1 120.4(4)
C28 C27 N4 116.8(4)
C28 C27 H26 108.1
N4 C27 H26 108.1
C28 C27 H27 108.1
N4 C27 H27 108.1
H26 C27 H27 107.3
C18 C19 C20 121.3(5)
C18 C19 H13 119.3
C20 C19 H13 119.3
C36 C35 N4 116.1(4)
C36 C35 H45 108.3
N4 C35 H45 108.3
C36 C35 H44 108.3
N4 C35 H44 108.3
H45 C35 H44 107.4
C32 C31 N4 116.2(4)
C32 C31 H36 108.2
N4 C31 H36 108.2
C32 C31 H35 108.2
N4 C31 H35 108.2
H36 C31 H35 107.4
C8 C13 C12 119.3(5)
C8 C13 H9 120.4
C12 C13 H9 120.4
C5 C4 C3 118.8(5)
C5 C4 H3 120.6
C3 C4 H3 120.6
C27 C28 C29 109.3(4)
C27 C28 H28 109.8
C29 C28 H28 109.8
C27 C28 H29 109.8
C29 C28 H29 109.8
H28 C28 H29 108.3
C25 C26 N4 114.6(4)
C25 C26 H24 108.6
N4 C26 H24 108.6
C25 C26 H25 108.6
N4 C26 H25 108.6
H24 C26 H25 107.6
C12 C11 C10 120.1(5)
C12 C11 H7 120.0
C10 C11 H7 120.0
C31 C32 C33 111.6(5)
C31 C32 H38 109.3
C33 C32 H38 109.3
C31 C32 H37 109.3
C33 C32 H37 109.3
H38 C32 H37 108.0
C7 C6 C5 119.9(5)
C7 C6 H2 120.1
C5 C6 H2 120.1
C24 C25 C26 114.0(6)
C24 C25 H22 108.8
C26 C25 H22 108.8
C24 C25 H23 108.8
C26 C25 H23 108.8
H22 C25 H23 107.7
C11 C12 C13 121.2(5)
C11 C12 H8 119.4
C13 C12 H8 119.4
C34 C33 C32 114.5(6)
C34 C33 H39 108.6
C32 C33 H39 108.6
C34 C33 H40 108.6
C32 C33 H40 108.6
H39 C33 H40 107.6
C30 C29 C28 113.6(5)
C30 C29 H30 108.8
C28 C29 H30 108.8
C30 C29 H31 108.8
C28 C29 H31 108.8
H30 C29 H31 107.7
C6 C7 C2 120.4(6)
C6 C7 H1 119.8
C2 C7 H1 119.8
C29 C30 H33 109.5
C29 C30 H34 109.5
H33 C30 H34 109.5
C29 C30 H32 109.5
H33 C30 H32 109.5
H34 C30 H32 109.5
C35 C36 C37 110.3(6)
C35 C36 H46 109.6
C37 C36 H46 109.6
C35 C36 H47 109.6
C37 C36 H47 109.6
H46 C36 H47 108.1
C33 C34 H43 109.5
C33 C34 H42 109.5
H43 C34 H42 109.5
C33 C34 H41 109.5
H43 C34 H41 109.5
H42 C34 H41 109.5
C23 C24 C25 115.7(8)
C23 C24 H21 108.4
C25 C24 H21 108.4
C23 C24 H20 108.4
C25 C24 H20 108.4
H21 C24 H20 107.4
C39 C37 C36 116.9(8)
C39 C37 H49 108.1
C36 C37 H49 108.1
C39 C37 H48 108.1
C36 C37 H48 108.1
H49 C37 H48 107.3
C3 C2 C7 120.2(5)
C3 C2 C1 120.3(6)
C7 C2 C1 119.5(6)
C2 C3 C4 120.1(5)
C2 C3 H4 120.0
C4 C3 H4 120.0
F1 C1 F2 106.1(7)
F1 C1 F3 106.3(9)
F2 C1 F3 98.1(8)
F1 C1 C2 116.4(6)
F2 C1 C2 115.2(7)
F3 C1 C2 112.7(6)
C24 C23 H18 109.5
C24 C23 H17 109.5
H18 C23 H17 109.5
C24 C23 H19 109.5
H18 C23 H19 109.5
H17 C23 H19 109.5
C37 C39 H39A 109.5
C37 C39 H39B 109.5
H39A C39 H39B 109.5
C37 C39 H39C 109.5
H39A C39 H39C 109.5
H39B C39 H39C 109.5

loop_
_geom_bond_atom_site_label_1
_geom_bond_atom_site_label_2
_geom_bond_distance
S1 O2 1.425(4)
S1 O3 1.433(4)
S1 N1 1.607(4)
S1 C5 1.765(5)
O1 C14 1.234(5)
N3 C22 1.363(6)
N3 C15 1.378(5)
N3 H16 0.8600
N2 C14 1.353(5)
N2 C9 1.412(5)
N2 H10 0.8600
N1 C8 1.433(6)
N1 H5 0.8600
N4 C35 1.517(6)
N4 C26 1.519(6)
N4 C27 1.523(7)
N4 C31 1.531(6)
C17 C18 1.391(6)
C17 C22 1.421(6)
C17 C16 1.429(6)
C15 C16 1.374(6)
C15 C14 1.471(6)
C16 H11 0.9300
C22 C21 1.399(6)
C9 C8 1.390(6)
C9 C10 1.394(7)
C5 C6 1.373(8)
C5 C4 1.383(7)
C18 C19 1.378(7)
C18 H12 0.9300
C10 C11 1.391(7)
C10 H6 0.9300
C21 C20 1.371(7)
C21 H15 0.9300
C20 C19 1.398(8)
C20 H14 0.9300
C8 C13 1.383(7)
C27 C28 1.511(7)
C27 H26 0.9700
C27 H27 0.9700
C19 H13 0.9300
C35 C36 1.481(9)
C35 H45 0.9700
C35 H44 0.9700
C31 C32 1.508(7)
C31 H36 0.9700
C31 H35 0.9700
C13 C12 1.383(8)
C13 H9 0.9300
C4 C3 1.398(7)
C4 H3 0.9300
C28 C29 1.531(8)
C28 H28 0.9700
C28 H29 0.9700
C26 C25 1.512(7)
C26 H24 0.9700
C26 H25 0.9700
C11 C12 1.361(8)
C11 H7 0.9300
C32 C33 1.526(8)
C32 H38 0.9700
C32 H37 0.9700
C6 C7 1.371(8)
C6 H2 0.9300
F2 C1 1.275(9)
C25 C24 1.453(9)
C25 H22 0.9700
C25 H23 0.9700
F1 C1 1.218(8)
C12 H8 0.9300
C33 C34 1.448(9)
C33 H39 0.9700
C33 H40 0.9700
C29 C30 1.492(9)
C29 H30 0.9700
C29 H31 0.9700
C7 C2 1.373(9)
C7 H1 0.9300
F3 C1 1.295(9)
C30 H33 0.9600
C30 H34 0.9600
C30 H32 0.9600
C36 C37 1.541(11)
C36 H46 0.9700
C36 H47 0.9700
C34 H43 0.9600
C34 H42 0.9600
C34 H41 0.9600
C24 C23 1.360(11)
C24 H21 0.9700
C24 H20 0.9700
C37 C39 1.363(12)
C37 H49 0.9700
C37 H48 0.9700
C2 C3 1.371(8)
C2 C1 1.475(8)
C3 H4 0.9300
C23 H18 0.9600
C23 H17 0.9600
C23 H19 0.9600
C39 H39A 0.9600
C39 H39B 0.9600
C39 H39C 0.9600
